data_4086449
loop_
_publ_author_name
'Magnuson, Kevin W.'
'Oshiro, Shelly M.'
'Gurr, Joshua R.'
'Yoshida, Wesley Y.'
'Gembicky, Milan'
'Rheingold, Arnold L.'
'Hughes, Russell P.'
'Cain, Matthew F.'

_publ_contact_author_name
;
;
_publ_section_title
;
 Streamlined Preparation and Coordination Chemistry of Hybrid
 Phosphine--Phosphaalkene Ligands
;
_journal_issue 6
_journal_name_full Organometallics
_journal_page_first 855
_journal_page_last 859
_journal_paper_doi 10.1021/acs.organomet.6b00101
_journal_volume 35
_journal_year 2016
_chemical_formula_moiety 'C32 H42 P2'
_chemical_formula_sum 'C32 H42 P2'
_chemical_formula_weight 488.59
_space_group_crystal_system triclinic
_space_group_IT_number 2
_space_group_name_Hall '-P 1'
_space_group_name_H-M_alt 'P -1'
_symmetry_space_group_name_Hall '-P 1'
_symmetry_space_group_name_H-M 'P -1'
_atom_sites_solution_hydrogens mixed
_audit_creation_date 2015-05-12
_audit_creation_method
;
Olex2 1.2-beta
(compiled 2015.01.26 svn.r3150 for OlexSys, GUI svn.r4998)
;
_cell_angle_alpha 101.749(3)
_cell_angle_beta 98.922(4)
_cell_angle_gamma 110.134(4)
_cell_formula_units_Z 4
_cell_length_a 10.4449(13)
_cell_length_b 14.5401(16)
_cell_length_c 21.135(2)
_cell_measurement_reflns_used 7579
_cell_measurement_temperature 100
_cell_measurement_theta_max 25.352
_cell_measurement_theta_min 2.189
_cell_volume 2860.6(6)
_computing_cell_refinement 'SAINT v8.34A (Bruker, 2013)'
_computing_data_reduction 'SAINT v8.34A (Bruker, 2013)'
_computing_molecular_graphics 'Olex2 (Dolomanov et al., 2009)'
_computing_publication_material 'Olex2 (Dolomanov et al., 2009)'
_computing_structure_refinement 'ShelXL (Sheldrick, 2008)'
_diffrn_ambient_temperature 100.0
_diffrn_measured_fraction_theta_full 0.988
_diffrn_measured_fraction_theta_max 0.988
_diffrn_measurement_device_type 'Bruker APEX-II CCD'
_diffrn_measurement_method '\f and \w scans'
_diffrn_radiation_type MoK\a
_diffrn_radiation_wavelength 0.71073
_diffrn_reflns_av_R_equivalents 0.0429
_diffrn_reflns_av_unetI/netI 0.0544
_diffrn_reflns_Laue_measured_fraction_full 0.988
_diffrn_reflns_Laue_measured_fraction_max 0.988
_diffrn_reflns_limit_h_max 12
_diffrn_reflns_limit_h_min -10
_diffrn_reflns_limit_k_max 15
_diffrn_reflns_limit_k_min -17
_diffrn_reflns_limit_l_max 25
_diffrn_reflns_limit_l_min -25
_diffrn_reflns_number 32571
_diffrn_reflns_point_group_measured_fraction_full 0.988
_diffrn_reflns_point_group_measured_fraction_max 0.988
_diffrn_reflns_theta_full 25.396
_diffrn_reflns_theta_max 25.396
_diffrn_reflns_theta_min 1.602
_diffrn_standards_number 0
_exptl_absorpt_coefficient_mu 0.170
_exptl_absorpt_correction_T_max 0.0916
_exptl_absorpt_correction_T_min 0.0671
_exptl_absorpt_correction_type multi-scan
_exptl_absorpt_process_details
;
SADABS-2014/4 (Bruker,2014/4) was used for absorption correction.
wR2(int) was 0.0778 before and 0.0483 after correction.
The Ratio of minimum to maximum transmission is 0.7325.
The \l/2 correction factor is 0.00150.
;
_exptl_crystal_colour colourless
_exptl_crystal_colour_primary colourless
_exptl_crystal_density_diffrn 1.135
_exptl_crystal_description block
_exptl_crystal_F_000 1056
_exptl_crystal_size_max 0.28
_exptl_crystal_size_mid 0.2
_exptl_crystal_size_min 0.1
_refine_diff_density_max 0.342
_refine_diff_density_min -0.281
_refine_diff_density_rms 0.052
_refine_ls_extinction_coef .
_refine_ls_extinction_method none
_refine_ls_goodness_of_fit_ref 1.029
_refine_ls_hydrogen_treatment mixed
_refine_ls_matrix_type full
_refine_ls_number_parameters 639
_refine_ls_number_reflns 10426
_refine_ls_number_restraints 0
_refine_ls_restrained_S_all 1.029
_refine_ls_R_factor_all 0.0760
_refine_ls_R_factor_gt 0.0495
_refine_ls_shift/su_max 0.001
_refine_ls_shift/su_mean 0.000
_refine_ls_structure_factor_coef Fsqd
_refine_ls_weighting_details 'w=1/[\s^2^(Fo^2^)+(0.0555P)^2^+1.0494P] where P=(Fo^2^+2Fc^2^)/3'
_refine_ls_weighting_scheme calc
_refine_ls_wR_factor_gt 0.1132
_refine_ls_wR_factor_ref 0.1274
_reflns_Friedel_coverage 0.000
_reflns_Friedel_fraction_full .
_reflns_Friedel_fraction_max .
_reflns_number_gt 7503
_reflns_number_total 10426
_reflns_threshold_expression 'I > 2\s(I)'
_cod_data_source_file om6b00101_si_004.cif
_cod_data_source_block cain09_a
_cod_original_cell_volume 2860.5(6)
_cod_database_code 4086449
_shelx_space_group_comment
;
The symmetry employed for this shelxl refinement is uniquely defined
by the following loop, which should always be used as a source of
symmetry information in preference to the above space-group names.
They are only intended as comments.
;
_olex2_refinement_description
;
1. Fixed Uiso
 At 1.2 times of:
  All C(H) groups, All C(H,H) groups
 At 1.5 times of:
  All C(H,H,H) groups
2.a Secondary CH2 refined with riding coordinates:
 C13(H13A,H13B), C45(H45A,H45B)
2.b Aromatic/amide H refined with riding coordinates:
 C19(H19), C49(H49), C17(H17), C43(H43), C44(H44), C38(H38), C12(H12), C6(H6),
 C36(H36), C37(H37), C41(H41), C42(H42), C40(H40), C5(H5), C51(H51), C9(H9),
 C34(H34), C35(H35), C11(H11), C2(H2), C10(H10), C8(H8), C4(H4), C3(H3)
2.c Idealised Me refined as rotating group:
 C27(H27A,H27B,H27C), C28(H28A,H28B,H28C), C60(H60A,H60B,H60C), C58(H58A,H58B,
 H58C), C24(H24A,H24B,H24C), C23(H23A,H23B,H23C), C64(H64A,H64B,H64C), C56(H56A,
 H56B,H56C), C63(H63A,H63B,H63C), C22(H22A,H22B,H22C), C62(H62A,H62B,H62C),
 C26(H26A,H26B,H26C), C59(H59A,H59B,H59C), C30(H30A,H30B,H30C), C55(H55A,H55B,
 H55C), C32(H32A,H32B,H32C), C31(H31A,H31B,H31C), C54(H54A,H54B,H54C)
;
_shelx_shelxl_version_number 2014/7
_olex2_submission_special_instructions 'No special instructions were received'

loop_
_space_group_symop_operation_xyz
'x, y, z'
'-x, -y, -z'

loop_
_atom_site_label
_atom_site_type_symbol
_atom_site_fract_x
_atom_site_fract_y
_atom_site_fract_z
_atom_site_U_iso_or_equiv
_atom_site_adp_type
_atom_site_occupancy
_atom_site_site_symmetry_order
_atom_site_calc_flag
_atom_site_refinement_flags_posn
_atom_site_refinement_flags_adp
_atom_site_refinement_flags_occupancy
_atom_site_disorder_assembly
_atom_site_disorder_group
P3 P 0.72306(7) 0.67034(5) 0.63738(3) 0.02722(16) Uani 1 1 d . . . . .
P4 P 0.48124(7) 0.64023(5) 0.76703(3) 0.03158(17) Uani 1 1 d . . . . .
P2 P 0.45492(7) 0.64361(5) 0.26555(3) 0.03076(17) Uani 1 1 d . . . . .
P1 P 0.23482(7) 0.53221(5) 0.08024(3) 0.03006(16) Uani 1 1 d . . . . .
C19 C 0.5257(3) 0.94763(18) 0.33996(12) 0.0296(6) Uani 1 1 d . . . . .
H19 H 0.4704 0.9876 0.3420 0.036 Uiso 1 1 calc R . . . .
C48 C 0.5185(3) 0.84631(18) 0.82248(11) 0.0279(5) Uani 1 1 d . . . . .
C18 C 0.6700(2) 0.99720(17) 0.36505(11) 0.0268(5) Uani 1 1 d . . . . .
C49 C 0.4647(3) 0.92247(18) 0.83464(11) 0.0282(5) Uani 1 1 d . . . . .
H49 H 0.5293 0.9916 0.8484 0.034 Uiso 1 1 calc R . . . .
C15 C 0.5396(3) 0.78245(17) 0.30790(11) 0.0270(5) Uani 1 1 d . . . . .
C52 C 0.2753(3) 0.72036(18) 0.79552(11) 0.0262(5) Uani 1 1 d . . . . .
C53 C 0.6815(3) 0.88460(19) 0.83628(12) 0.0315(6) Uani 1 1 d . . . . .
C61 C 0.1614(3) 0.61050(18) 0.77819(12) 0.0303(6) Uani 1 1 d . . . . .
C47 C 0.4206(3) 0.74319(18) 0.79807(11) 0.0272(5) Uani 1 1 d . . . . .
C25 C 0.7362(3) 1.11220(18) 0.39879(11) 0.0291(5) Uani 1 1 d . . . . .
C17 C 0.7470(3) 0.93581(18) 0.36329(11) 0.0275(5) Uani 1 1 d . . . . .
H17 H 0.8459 0.9676 0.3811 0.033 Uiso 1 1 calc R . . . .
C20 C 0.4566(3) 0.84232(18) 0.31180(11) 0.0269(5) Uani 1 1 d . . . . .
C50 C 0.3236(3) 0.90310(18) 0.82787(11) 0.0271(5) Uani 1 1 d . . . . .
C43 C 0.7260(3) 0.89730(19) 0.55071(12) 0.0340(6) Uani 1 1 d . . . . .
H43 H 0.7867 0.9665 0.5585 0.041 Uiso 1 1 calc R . . . .
C44 C 0.7537(3) 0.84201(18) 0.59372(12) 0.0293(5) Uani 1 1 d . . . . .
H44 H 0.8321 0.8744 0.6312 0.035 Uiso 1 1 calc R . . . .
C21 C 0.7874(3) 0.77238(19) 0.34129(12) 0.0304(6) Uani 1 1 d . . . . .
C16 C 0.6867(3) 0.83006(18) 0.33679(11) 0.0272(5) Uani 1 1 d . . . . .
C7 C 0.3065(3) 0.62982(18) 0.03769(11) 0.0305(6) Uani 1 1 d . . . . .
C27 C 0.7285(3) 1.12830(19) 0.47178(12) 0.0389(6) Uani 1 1 d . . . . .
H27A H 0.6301 1.0993 0.4739 0.058 Uiso 1 1 calc GR . . . .
H27B H 0.7692 1.2014 0.4946 0.058 Uiso 1 1 calc GR . . . .
H27C H 0.7814 1.0944 0.4936 0.058 Uiso 1 1 calc GR . . . .
C57 C 0.2695(3) 0.98853(18) 0.84473(12) 0.0300(6) Uani 1 1 d . . . . .
C38 C 0.7732(3) 0.58308(19) 0.51419(12) 0.0306(6) Uani 1 1 d . . . . .
H38 H 0.7567 0.6355 0.4982 0.037 Uiso 1 1 calc R . . . .
C12 C 0.4318(3) 0.6495(2) 0.01785(12) 0.0365(6) Uani 1 1 d . . . . .
H12 H 0.4872 0.6115 0.0267 0.044 Uiso 1 1 calc R . . . .
C6 C 0.1379(3) 0.32220(19) 0.03289(12) 0.0352(6) Uani 1 1 d . . . . .
H6 H 0.1341 0.3244 0.0778 0.042 Uiso 1 1 calc R . . . .
C46 C 0.4929(2) 0.64908(18) 0.69074(12) 0.0269(5) Uani 1 1 d . . . . .
C36 C 0.8366(3) 0.43778(19) 0.49595(12) 0.0320(6) Uani 1 1 d . . . . .
H36 H 0.8620 0.3904 0.4680 0.038 Uiso 1 1 calc R . . . .
C29 C 0.2939(3) 0.80057(18) 0.28668(12) 0.0313(6) Uani 1 1 d . . . . .
C37 C 0.8102(3) 0.51372(19) 0.47386(12) 0.0333(6) Uani 1 1 d . . . . .
H37 H 0.8175 0.5186 0.4303 0.040 Uiso 1 1 calc R . . . .
C33 C 0.7598(2) 0.57708(18) 0.57840(11) 0.0262(5) Uani 1 1 d . . . . .
C41 C 0.5226(3) 0.75132(19) 0.48591(12) 0.0312(6) Uani 1 1 d . . . . .
H41 H 0.4426 0.7200 0.4491 0.037 Uiso 1 1 calc R . . . .
C42 C 0.6104(3) 0.85212(19) 0.49673(12) 0.0316(6) Uani 1 1 d . . . . .
H42 H 0.5915 0.8899 0.4673 0.038 Uiso 1 1 calc R . . . .
C13 C 0.3988(3) 0.53738(19) 0.13366(12) 0.0345(6) Uani 1 1 d . . . . .
H13A H 0.3760 0.4800 0.1541 0.041 Uiso 1 1 calc R . . . .
H13B H 0.4654 0.5311 0.1061 0.041 Uiso 1 1 calc R . . . .
C39 C 0.6682(2) 0.74014(18) 0.58261(11) 0.0265(5) Uani 1 1 d . . . . .
C40 C 0.5506(3) 0.69552(18) 0.52848(12) 0.0287(5) Uani 1 1 d . . . . .
H40 H 0.4893 0.6265 0.5207 0.034 Uiso 1 1 calc R . . . .
C5 C 0.0921(3) 0.2286(2) -0.01401(13) 0.0405(7) Uani 1 1 d . . . . .
H5 H 0.0586 0.1674 -0.0011 0.049 Uiso 1 1 calc R . . . .
C51 C 0.2321(3) 0.80092(18) 0.81013(11) 0.0281(5) Uani 1 1 d . . . . .
H51 H 0.1352 0.7856 0.8079 0.034 Uiso 1 1 calc R . . . .
C9 C 0.2739(3) 0.7620(2) -0.00812(13) 0.0405(7) Uani 1 1 d . . . . .
H9 H 0.2189 0.8002 -0.0172 0.049 Uiso 1 1 calc R . . . .
C28 C 0.6573(3) 1.16780(19) 0.36577(14) 0.0459(7) Uani 1 1 d . . . . .
H28A H 0.6537 1.1522 0.3180 0.069 Uiso 1 1 calc GR . . . .
H28B H 0.7062 1.2415 0.3861 0.069 Uiso 1 1 calc GR . . . .
H28C H 0.5614 1.1455 0.3720 0.069 Uiso 1 1 calc GR . . . .
C60 C 0.3760(3) 1.09230(19) 0.84558(13) 0.0372(6) Uani 1 1 d . . . . .
H60A H 0.4622 1.1109 0.8799 0.056 Uiso 1 1 calc GR . . . .
H60B H 0.3360 1.1439 0.8554 0.056 Uiso 1 1 calc GR . . . .
H60C H 0.3980 1.0885 0.8019 0.056 Uiso 1 1 calc GR . . . .
C34 C 0.7874(2) 0.49973(18) 0.60004(12) 0.0299(6) Uani 1 1 d . . . . .
H34 H 0.7797 0.4940 0.6434 0.036 Uiso 1 1 calc R . . . .
C58 C 0.1343(3) 0.9665(2) 0.79281(14) 0.0431(7) Uani 1 1 d . . . . .
H58A H 0.1551 0.9662 0.7491 0.065 Uiso 1 1 calc GR . . . .
H58B H 0.0979 1.0193 0.8060 0.065 Uiso 1 1 calc GR . . . .
H58C H 0.0637 0.8998 0.7902 0.065 Uiso 1 1 calc GR . . . .
C1 C 0.1895(3) 0.41303(18) 0.01562(11) 0.0292(5) Uani 1 1 d . . . . .
C35 C 0.8256(3) 0.43131(19) 0.55955(12) 0.0324(6) Uani 1 1 d . . . . .
H35 H 0.8444 0.3795 0.5754 0.039 Uiso 1 1 calc R . . . .
C24 C 0.8228(3) 0.7456(2) 0.27335(12) 0.0339(6) Uani 1 1 d . . . . .
H24A H 0.7364 0.7004 0.2394 0.051 Uiso 1 1 calc GR . . . .
H24B H 0.8885 0.7112 0.2769 0.051 Uiso 1 1 calc GR . . . .
H24C H 0.8662 0.8082 0.2606 0.051 Uiso 1 1 calc GR . . . .
C23 C 0.7263(3) 0.6748(2) 0.36272(14) 0.0411(7) Uani 1 1 d . . . . .
H23A H 0.6882 0.6894 0.4014 0.062 Uiso 1 1 calc GR . . . .
H23B H 0.8006 0.6502 0.3745 0.062 Uiso 1 1 calc GR . . . .
H23C H 0.6510 0.6224 0.3259 0.062 Uiso 1 1 calc GR . . . .
C11 C 0.4766(3) 0.7242(2) -0.01485(13) 0.0418(7) Uani 1 1 d . . . . .
H11 H 0.5622 0.7367 -0.0284 0.050 Uiso 1 1 calc R . . . .
C45 C 0.5509(3) 0.58632(18) 0.64754(12) 0.0285(5) Uani 1 1 d . . . . .
H45A H 0.4839 0.5512 0.6033 0.034 Uiso 1 1 calc R . . . .
H45B H 0.5640 0.5338 0.6682 0.034 Uiso 1 1 calc R . . . .
C2 C 0.1924(3) 0.4066(2) -0.05080(12) 0.0405(7) Uani 1 1 d . . . . .
H2 H 0.2273 0.4672 -0.0642 0.049 Uiso 1 1 calc R . . . .
C10 C 0.3980(3) 0.7804(2) -0.02778(12) 0.0421(7) Uani 1 1 d . . . . .
H10 H 0.4291 0.8315 -0.0501 0.051 Uiso 1 1 calc R . . . .
C64 C 0.2060(3) 0.54829(19) 0.82132(13) 0.0407(7) Uani 1 1 d . . . . .
H64A H 0.2908 0.5401 0.8116 0.061 Uiso 1 1 calc GR . . . .
H64B H 0.1300 0.4810 0.8113 0.061 Uiso 1 1 calc GR . . . .
H64C H 0.2256 0.5840 0.8685 0.061 Uiso 1 1 calc GR . . . .
C56 C 0.7271(3) 0.9082(2) 0.77436(14) 0.0469(7) Uani 1 1 d . . . . .
H56A H 0.6903 0.8452 0.7378 0.070 Uiso 1 1 calc GR . . . .
H56B H 0.8300 0.9376 0.7840 0.070 Uiso 1 1 calc GR . . . .
H56C H 0.6903 0.9570 0.7614 0.070 Uiso 1 1 calc GR . . . .
C14 C 0.4648(3) 0.63671(19) 0.18724(12) 0.0308(6) Uani 1 1 d . . . . .
C63 C 0.0204(3) 0.6107(2) 0.79151(14) 0.0414(7) Uani 1 1 d . . . . .
H63A H 0.0354 0.6470 0.8382 0.062 Uiso 1 1 calc GR . . . .
H63B H -0.0468 0.5403 0.7824 0.062 Uiso 1 1 calc GR . . . .
H63C H -0.0170 0.6449 0.7624 0.062 Uiso 1 1 calc GR . . . .
C22 C 0.9269(3) 0.8385(2) 0.39298(13) 0.0415(7) Uani 1 1 d . . . . .
H22A H 0.9771 0.8979 0.3785 0.062 Uiso 1 1 calc GR . . . .
H22B H 0.9848 0.7984 0.3973 0.062 Uiso 1 1 calc GR . . . .
H22C H 0.9079 0.8614 0.4361 0.062 Uiso 1 1 calc GR . . . .
C8 C 0.2287(3) 0.68774(19) 0.02494(12) 0.0345(6) Uani 1 1 d . . . . .
H8 H 0.1438 0.6764 0.0390 0.041 Uiso 1 1 calc R . . . .
C62 C 0.1303(3) 0.5554(2) 0.70365(12) 0.0371(6) Uani 1 1 d . . . . .
H62A H 0.1037 0.5963 0.6766 0.056 Uiso 1 1 calc GR . . . .
H62B H 0.0530 0.4886 0.6931 0.056 Uiso 1 1 calc GR . . . .
H62C H 0.2145 0.5462 0.6938 0.056 Uiso 1 1 calc GR . . . .
C26 C 0.8907(3) 1.1599(2) 0.39730(17) 0.0550(9) Uani 1 1 d . . . . .
H26A H 0.9442 1.1273 0.4200 0.083 Uiso 1 1 calc GR . . . .
H26B H 0.9288 1.2330 0.4200 0.083 Uiso 1 1 calc GR . . . .
H26C H 0.8981 1.1499 0.3509 0.083 Uiso 1 1 calc GR . . . .
C59 C 0.2387(3) 0.9943(2) 0.91383(13) 0.0442(7) Uani 1 1 d . . . . .
H59A H 0.1655 0.9296 0.9127 0.066 Uiso 1 1 calc GR . . . .
H59B H 0.2064 1.0498 0.9262 0.066 Uiso 1 1 calc GR . . . .
H59C H 0.3246 1.0073 0.9467 0.066 Uiso 1 1 calc GR . . . .
C4 C 0.0950(3) 0.2244(2) -0.07954(13) 0.0417(7) Uani 1 1 d . . . . .
H4 H 0.0626 0.1604 -0.1120 0.050 Uiso 1 1 calc R . . . .
C3 C 0.1448(3) 0.3128(2) -0.09737(13) 0.0472(7) Uani 1 1 d . . . . .
H3 H 0.1469 0.3099 -0.1425 0.057 Uiso 1 1 calc R . . . .
C30 C 0.2519(3) 0.7808(3) 0.21134(14) 0.0528(8) Uani 1 1 d . . . . .
H30A H 0.3003 0.8431 0.1992 0.079 Uiso 1 1 calc GR . . . .
H30B H 0.1500 0.7604 0.1966 0.079 Uiso 1 1 calc GR . . . .
H30C H 0.2785 0.7262 0.1896 0.079 Uiso 1 1 calc GR . . . .
C55 C 0.7436(3) 0.8105(3) 0.85691(19) 0.0649(10) Uani 1 1 d . . . . .
H55A H 0.7001 0.7840 0.8908 0.097 Uiso 1 1 calc GR . . . .
H55B H 0.8453 0.8464 0.8752 0.097 Uiso 1 1 calc GR . . . .
H55C H 0.7249 0.7539 0.8179 0.097 Uiso 1 1 calc GR . . . .
C32 C 0.2347(3) 0.8770(2) 0.31760(16) 0.0485(7) Uani 1 1 d . . . . .
H32A H 0.2669 0.8962 0.3663 0.073 Uiso 1 1 calc GR . . . .
H32B H 0.1317 0.8458 0.3045 0.073 Uiso 1 1 calc GR . . . .
H32C H 0.2676 0.9379 0.3018 0.073 Uiso 1 1 calc GR . . . .
C31 C 0.2194(3) 0.7058(2) 0.30806(19) 0.0629(10) Uani 1 1 d . . . . .
H31A H 0.2390 0.6486 0.2845 0.094 Uiso 1 1 calc GR . . . .
H31B H 0.1178 0.6886 0.2972 0.094 Uiso 1 1 calc GR . . . .
H31C H 0.2538 0.7192 0.3562 0.094 Uiso 1 1 calc GR . . . .
C54 C 0.7503(3) 0.9833(3) 0.89365(16) 0.0670(10) Uani 1 1 d . . . . .
H54A H 0.7324 1.0386 0.8792 0.101 Uiso 1 1 calc GR . . . .
H54B H 0.8519 1.0011 0.9064 0.101 Uiso 1 1 calc GR . . . .
H54C H 0.7105 0.9732 0.9320 0.101 Uiso 1 1 calc GR . . . .
H14 H 0.507(2) 0.6951(18) 0.1732(11) 0.027(6) Uiso 1 1 d . . . . .
H46 H 0.465(2) 0.6970(17) 0.6736(11) 0.023(6) Uiso 1 1 d . . . . .

loop_
_atom_site_aniso_label
_atom_site_aniso_U_11
_atom_site_aniso_U_22
_atom_site_aniso_U_33
_atom_site_aniso_U_23
_atom_site_aniso_U_13
_atom_site_aniso_U_12
P3 0.0286(4) 0.0279(3) 0.0242(3) 0.0049(3) 0.0057(3) 0.0116(3)
P4 0.0416(4) 0.0342(4) 0.0279(3) 0.0128(3) 0.0127(3) 0.0213(3)
P2 0.0386(4) 0.0252(3) 0.0255(3) 0.0064(3) 0.0044(3) 0.0108(3)
P1 0.0364(4) 0.0284(4) 0.0234(3) 0.0059(3) 0.0052(3) 0.0118(3)
C19 0.0340(15) 0.0288(13) 0.0310(13) 0.0090(11) 0.0110(11) 0.0164(12)
C48 0.0321(14) 0.0354(14) 0.0192(12) 0.0106(11) 0.0091(11) 0.0137(12)
C18 0.0286(14) 0.0265(13) 0.0246(12) 0.0069(10) 0.0093(11) 0.0089(11)
C49 0.0312(14) 0.0270(13) 0.0250(12) 0.0083(10) 0.0064(11) 0.0091(11)
C15 0.0322(14) 0.0263(13) 0.0218(12) 0.0074(10) 0.0062(11) 0.0102(11)
C52 0.0326(14) 0.0278(13) 0.0186(11) 0.0063(10) 0.0075(10) 0.0118(11)
C53 0.0290(14) 0.0371(15) 0.0291(13) 0.0099(11) 0.0066(11) 0.0134(12)
C61 0.0330(14) 0.0261(13) 0.0253(13) 0.0025(10) 0.0068(11) 0.0066(11)
C47 0.0325(14) 0.0306(13) 0.0207(12) 0.0099(10) 0.0075(11) 0.0130(12)
C25 0.0317(14) 0.0250(13) 0.0259(13) 0.0024(10) 0.0049(11) 0.0088(11)
C17 0.0242(13) 0.0317(14) 0.0225(12) 0.0042(11) 0.0045(10) 0.0085(11)
C20 0.0304(14) 0.0284(13) 0.0209(12) 0.0078(10) 0.0061(10) 0.0098(11)
C50 0.0339(15) 0.0293(13) 0.0201(12) 0.0080(10) 0.0085(11) 0.0130(12)
C43 0.0381(16) 0.0269(13) 0.0370(15) 0.0080(12) 0.0143(13) 0.0108(12)
C44 0.0288(14) 0.0292(13) 0.0254(13) 0.0022(11) 0.0070(11) 0.0089(11)
C21 0.0310(14) 0.0354(14) 0.0271(13) 0.0073(11) 0.0078(11) 0.0163(12)
C16 0.0320(14) 0.0311(14) 0.0199(12) 0.0078(10) 0.0081(11) 0.0129(12)
C7 0.0348(15) 0.0273(13) 0.0225(12) 0.0023(10) 0.0024(11) 0.0085(12)
C27 0.0518(18) 0.0292(14) 0.0312(14) 0.0022(12) 0.0053(13) 0.0158(13)
C57 0.0342(15) 0.0296(13) 0.0297(13) 0.0079(11) 0.0112(11) 0.0153(12)
C38 0.0296(14) 0.0345(14) 0.0291(13) 0.0083(11) 0.0073(11) 0.0143(12)
C12 0.0367(16) 0.0394(16) 0.0280(14) 0.0043(12) 0.0044(12) 0.0126(13)
C6 0.0419(16) 0.0340(15) 0.0263(13) 0.0072(11) 0.0051(12) 0.0129(13)
C46 0.0247(13) 0.0275(13) 0.0287(13) 0.0090(11) 0.0040(11) 0.0107(11)
C36 0.0262(14) 0.0308(14) 0.0313(14) -0.0024(11) 0.0047(11) 0.0091(12)
C29 0.0277(14) 0.0249(13) 0.0380(14) 0.0088(11) 0.0040(12) 0.0079(11)
C37 0.0316(15) 0.0400(15) 0.0260(13) 0.0053(12) 0.0085(11) 0.0126(12)
C33 0.0183(12) 0.0267(13) 0.0280(13) 0.0036(10) 0.0030(10) 0.0054(10)
C41 0.0288(14) 0.0379(15) 0.0275(13) 0.0085(11) 0.0063(11) 0.0144(12)
C42 0.0364(15) 0.0347(14) 0.0300(13) 0.0128(12) 0.0118(12) 0.0176(13)
C13 0.0427(16) 0.0300(14) 0.0255(13) 0.0045(11) -0.0009(12) 0.0138(13)
C39 0.0258(13) 0.0282(13) 0.0262(12) 0.0051(10) 0.0097(11) 0.0111(11)
C40 0.0276(14) 0.0283(13) 0.0296(13) 0.0064(11) 0.0078(11) 0.0106(11)
C5 0.0515(18) 0.0309(15) 0.0369(15) 0.0084(12) 0.0038(13) 0.0169(14)
C51 0.0277(14) 0.0330(14) 0.0224(12) 0.0069(10) 0.0069(10) 0.0106(12)
C9 0.0506(18) 0.0337(15) 0.0313(14) 0.0086(12) 0.0005(13) 0.0137(14)
C28 0.0569(19) 0.0250(14) 0.0409(16) 0.0054(12) -0.0089(14) 0.0093(14)
C60 0.0426(16) 0.0307(14) 0.0405(15) 0.0097(12) 0.0125(13) 0.0160(13)
C34 0.0270(14) 0.0320(14) 0.0277(13) 0.0066(11) 0.0045(11) 0.0097(11)
C58 0.0407(17) 0.0365(16) 0.0525(18) 0.0089(14) 0.0070(14) 0.0194(14)
C1 0.0306(14) 0.0300(13) 0.0259(13) 0.0054(11) 0.0032(11) 0.0132(12)
C35 0.0316(15) 0.0270(13) 0.0376(15) 0.0068(11) 0.0076(12) 0.0119(12)
C24 0.0311(15) 0.0394(15) 0.0303(14) 0.0056(12) 0.0088(12) 0.0143(13)
C23 0.0457(17) 0.0462(17) 0.0467(16) 0.0220(14) 0.0177(14) 0.0283(15)
C11 0.0393(16) 0.0450(17) 0.0300(14) 0.0069(13) 0.0095(13) 0.0047(14)
C45 0.0320(14) 0.0281(13) 0.0274(13) 0.0070(11) 0.0090(11) 0.0136(11)
C2 0.0548(19) 0.0329(15) 0.0281(14) 0.0081(12) 0.0094(13) 0.0107(14)
C10 0.0552(19) 0.0335(15) 0.0239(14) 0.0070(12) 0.0037(13) 0.0038(14)
C64 0.0489(18) 0.0280(14) 0.0363(15) 0.0100(12) 0.0056(13) 0.0058(13)
C56 0.0324(16) 0.0600(19) 0.0449(17) 0.0189(15) 0.0144(14) 0.0093(15)
C14 0.0336(15) 0.0265(14) 0.0300(14) 0.0086(11) 0.0011(11) 0.0115(12)
C63 0.0404(17) 0.0313(15) 0.0446(16) 0.0028(13) 0.0166(14) 0.0062(13)
C22 0.0398(17) 0.0499(17) 0.0359(15) 0.0018(13) 0.0017(13) 0.0275(15)
C8 0.0379(16) 0.0355(15) 0.0257(13) 0.0057(11) 0.0033(12) 0.0126(13)
C62 0.0325(15) 0.0390(15) 0.0283(14) 0.0010(12) 0.0024(12) 0.0072(13)
C26 0.0391(18) 0.0295(15) 0.077(2) -0.0064(15) 0.0218(17) -0.0008(14)
C59 0.061(2) 0.0419(16) 0.0424(16) 0.0141(13) 0.0260(15) 0.0288(15)
C4 0.0508(18) 0.0337(15) 0.0322(15) -0.0027(12) -0.0011(13) 0.0180(14)
C3 0.064(2) 0.0457(18) 0.0271(14) 0.0047(13) 0.0103(14) 0.0183(16)
C30 0.0435(18) 0.076(2) 0.0385(16) 0.0069(16) -0.0030(14) 0.0337(17)
C55 0.0330(17) 0.075(2) 0.096(3) 0.052(2) 0.0052(18) 0.0197(17)
C32 0.0306(16) 0.0454(17) 0.064(2) 0.0064(15) 0.0137(15) 0.0117(14)
C31 0.0282(17) 0.052(2) 0.110(3) 0.045(2) 0.0114(18) 0.0074(15)
C54 0.0299(17) 0.080(2) 0.060(2) -0.0242(18) -0.0022(15) 0.0135(17)

loop_
_atom_type_symbol
_atom_type_description
_atom_type_scat_dispersion_real
_atom_type_scat_dispersion_imag
_atom_type_scat_source
C C 0.0033 0.0016 'International Tables Vol C Tables 4.2.6.8 and 6.1.1.4'
H H 0.0000 0.0000 'International Tables Vol C Tables 4.2.6.8 and 6.1.1.4'
P P 0.1023 0.0942 'International Tables Vol C Tables 4.2.6.8 and 6.1.1.4'

loop_
_geom_angle_atom_site_label_1
_geom_angle_atom_site_label_2
_geom_angle_atom_site_label_3
_geom_angle
_geom_angle_site_symmetry_1
_geom_angle_site_symmetry_3
C33 P3 C39 101.28(10) . .
C33 P3 C45 99.93(10) . .
C39 P3 C45 101.91(11) . .
C46 P4 C47 102.59(11) . .
C14 P2 C15 103.56(11) . .
C7 P1 C13 101.56(12) . .
C1 P1 C7 102.65(11) . .
C1 P1 C13 99.82(11) . .
C18 C19 H19 118.0 . .
C18 C19 C20 124.0(2) . .
C20 C19 H19 118.0 . .
C49 C48 C53 115.6(2) . .
C49 C48 C47 117.7(2) . .
C47 C48 C53 126.7(2) . .
C19 C18 C25 120.5(2) . .
C19 C18 C17 116.4(2) . .
C17 C18 C25 122.8(2) . .
C48 C49 H49 118.0 . .
C50 C49 C48 123.9(2) . .
C50 C49 H49 118.0 . .
C20 C15 P2 119.89(18) . .
C16 C15 P2 120.79(17) . .
C16 C15 C20 119.3(2) . .
C47 C52 C61 124.2(2) . .
C51 C52 C61 117.5(2) . .
C51 C52 C47 118.4(2) . .
C56 C53 C48 109.2(2) . .
C56 C53 C55 108.7(2) . .
C56 C53 C54 107.9(2) . .
C55 C53 C48 115.0(2) . .
C55 C53 C54 105.7(2) . .
C54 C53 C48 110.1(2) . .
C64 C61 C52 111.3(2) . .
C64 C61 C63 105.9(2) . .
C64 C61 C62 110.2(2) . .
C63 C61 C52 111.9(2) . .
C62 C61 C52 110.90(19) . .
C62 C61 C63 106.4(2) . .
C48 C47 P4 120.02(18) . .
C48 C47 C52 119.4(2) . .
C52 C47 P4 120.56(18) . .
C27 C25 C18 107.63(19) . .
C28 C25 C18 111.4(2) . .
C28 C25 C27 109.1(2) . .
C28 C25 C26 108.1(2) . .
C26 C25 C18 112.4(2) . .
C26 C25 C27 108.1(2) . .
C18 C17 H17 118.2 . .
C18 C17 C16 123.5(2) . .
C16 C17 H17 118.2 . .
C19 C20 C15 118.0(2) . .
C19 C20 C29 116.5(2) . .
C15 C20 C29 125.4(2) . .
C49 C50 C57 122.4(2) . .
C49 C50 C51 116.6(2) . .
C51 C50 C57 120.8(2) . .
C44 C43 H43 119.8 . .
C42 C43 H43 119.8 . .
C42 C43 C44 120.3(2) . .
C43 C44 H44 119.5 . .
C39 C44 C43 120.9(2) . .
C39 C44 H44 119.5 . .
C24 C21 C16 109.88(19) . .
C23 C21 C16 113.0(2) . .
C23 C21 C24 109.4(2) . .
C23 C21 C22 105.9(2) . .
C22 C21 C16 111.3(2) . .
C22 C21 C24 107.2(2) . .
C15 C16 C21 124.5(2) . .
C17 C16 C15 118.5(2) . .
C17 C16 C21 116.9(2) . .
C12 C7 P1 124.7(2) . .
C12 C7 C8 118.4(2) . .
C8 C7 P1 116.97(19) . .
C25 C27 H27A 109.5 . .
C25 C27 H27B 109.5 . .
C25 C27 H27C 109.5 . .
H27A C27 H27B 109.5 . .
H27A C27 H27C 109.5 . .
H27B C27 H27C 109.5 . .
C50 C57 C58 110.7(2) . .
C50 C57 C59 108.07(19) . .
C60 C57 C50 112.4(2) . .
C60 C57 C58 107.0(2) . .
C60 C57 C59 109.1(2) . .
C59 C57 C58 109.6(2) . .
C37 C38 H38 119.6 . .
C37 C38 C33 120.9(2) . .
C33 C38 H38 119.6 . .
C7 C12 H12 119.7 . .
C7 C12 C11 120.5(3) . .
C11 C12 H12 119.7 . .
C5 C6 H6 119.3 . .
C5 C6 C1 121.3(2) . .
C1 C6 H6 119.3 . .
P4 C46 H46 120.1(13) . .
C45 C46 P4 122.34(18) . .
C45 C46 H46 117.5(13) . .
C37 C36 H36 120.5 . .
C37 C36 C35 119.1(2) . .
C35 C36 H36 120.5 . .
C30 C29 C20 110.3(2) . .
C30 C29 C32 107.3(2) . .
C30 C29 C31 111.4(2) . .
C32 C29 C20 111.5(2) . .
C31 C29 C20 112.6(2) . .
C31 C29 C32 103.6(2) . .
C38 C37 H37 119.5 . .
C36 C37 C38 120.9(2) . .
C36 C37 H37 119.5 . .
C38 C33 P3 123.97(18) . .
C34 C33 P3 118.43(18) . .
C34 C33 C38 117.4(2) . .
C42 C41 H41 119.8 . .
C42 C41 C40 120.5(2) . .
C40 C41 H41 119.8 . .
C43 C42 C41 119.4(2) . .
C43 C42 H42 120.3 . .
C41 C42 H42 120.3 . .
P1 C13 H13A 109.8 . .
P1 C13 H13B 109.8 . .
H13A C13 H13B 108.3 . .
C14 C13 P1 109.34(17) . .
C14 C13 H13A 109.8 . .
C14 C13 H13B 109.8 . .
C44 C39 P3 117.62(18) . .
C44 C39 C40 118.3(2) . .
C40 C39 P3 123.94(18) . .
C41 C40 C39 120.5(2) . .
C41 C40 H40 119.7 . .
C39 C40 H40 119.7 . .
C6 C5 H5 120.1 . .
C4 C5 C6 119.9(2) . .
C4 C5 H5 120.1 . .
C52 C51 C50 123.4(2) . .
C52 C51 H51 118.3 . .
C50 C51 H51 118.3 . .
C10 C9 H9 119.9 . .
C10 C9 C8 120.3(3) . .
C8 C9 H9 119.9 . .
C25 C28 H28A 109.5 . .
C25 C28 H28B 109.5 . .
C25 C28 H28C 109.5 . .
H28A C28 H28B 109.5 . .
H28A C28 H28C 109.5 . .
H28B C28 H28C 109.5 . .
C57 C60 H60A 109.5 . .
C57 C60 H60B 109.5 . .
C57 C60 H60C 109.5 . .
H60A C60 H60B 109.5 . .
H60A C60 H60C 109.5 . .
H60B C60 H60C 109.5 . .
C33 C34 H34 119.4 . .
C35 C34 C33 121.3(2) . .
C35 C34 H34 119.4 . .
C57 C58 H58A 109.5 . .
C57 C58 H58B 109.5 . .
C57 C58 H58C 109.5 . .
H58A C58 H58B 109.5 . .
H58A C58 H58C 109.5 . .
H58B C58 H58C 109.5 . .
C6 C1 P1 117.62(18) . .
C6 C1 C2 117.6(2) . .
C2 C1 P1 124.56(19) . .
C36 C35 H35 119.8 . .
C34 C35 C36 120.4(2) . .
C34 C35 H35 119.8 . .
C21 C24 H24A 109.5 . .
C21 C24 H24B 109.5 . .
C21 C24 H24C 109.5 . .
H24A C24 H24B 109.5 . .
H24A C24 H24C 109.5 . .
H24B C24 H24C 109.5 . .
C21 C23 H23A 109.5 . .
C21 C23 H23B 109.5 . .
C21 C23 H23C 109.5 . .
H23A C23 H23B 109.5 . .
H23A C23 H23C 109.5 . .
H23B C23 H23C 109.5 . .
C12 C11 H11 119.7 . .
C10 C11 C12 120.6(3) . .
C10 C11 H11 119.7 . .
P3 C45 H45A 109.7 . .
P3 C45 H45B 109.7 . .
C46 C45 P3 109.68(16) . .
C46 C45 H45A 109.7 . .
C46 C45 H45B 109.7 . .
H45A C45 H45B 108.2 . .
C1 C2 H2 119.7 . .
C3 C2 C1 120.6(2) . .
C3 C2 H2 119.7 . .
C9 C10 C11 119.5(2) . .
C9 C10 H10 120.2 . .
C11 C10 H10 120.2 . .
C61 C64 H64A 109.5 . .
C61 C64 H64B 109.5 . .
C61 C64 H64C 109.5 . .
H64A C64 H64B 109.5 . .
H64A C64 H64C 109.5 . .
H64B C64 H64C 109.5 . .
C53 C56 H56A 109.5 . .
C53 C56 H56B 109.5 . .
C53 C56 H56C 109.5 . .
H56A C56 H56B 109.5 . .
H56A C56 H56C 109.5 . .
H56B C56 H56C 109.5 . .
P2 C14 H14 122.3(14) . .
C13 C14 P2 121.67(19) . .
C13 C14 H14 115.9(14) . .
C61 C63 H63A 109.5 . .
C61 C63 H63B 109.5 . .
C61 C63 H63C 109.5 . .
H63A C63 H63B 109.5 . .
H63A C63 H63C 109.5 . .
H63B C63 H63C 109.5 . .
C21 C22 H22A 109.5 . .
C21 C22 H22B 109.5 . .
C21 C22 H22C 109.5 . .
H22A C22 H22B 109.5 . .
H22A C22 H22C 109.5 . .
H22B C22 H22C 109.5 . .
C7 C8 H8 119.6 . .
C9 C8 C7 120.8(2) . .
C9 C8 H8 119.6 . .
C61 C62 H62A 109.5 . .
C61 C62 H62B 109.5 . .
C61 C62 H62C 109.5 . .
H62A C62 H62B 109.5 . .
H62A C62 H62C 109.5 . .
H62B C62 H62C 109.5 . .
C25 C26 H26A 109.5 . .
C25 C26 H26B 109.5 . .
C25 C26 H26C 109.5 . .
H26A C26 H26B 109.5 . .
H26A C26 H26C 109.5 . .
H26B C26 H26C 109.5 . .
C57 C59 H59A 109.5 . .
C57 C59 H59B 109.5 . .
C57 C59 H59C 109.5 . .
H59A C59 H59B 109.5 . .
H59A C59 H59C 109.5 . .
H59B C59 H59C 109.5 . .
C5 C4 H4 120.2 . .
C3 C4 C5 119.5(2) . .
C3 C4 H4 120.2 . .
C2 C3 H3 119.5 . .
C4 C3 C2 121.0(2) . .
C4 C3 H3 119.5 . .
C29 C30 H30A 109.5 . .
C29 C30 H30B 109.5 . .
C29 C30 H30C 109.5 . .
H30A C30 H30B 109.5 . .
H30A C30 H30C 109.5 . .
H30B C30 H30C 109.5 . .
C53 C55 H55A 109.5 . .
C53 C55 H55B 109.5 . .
C53 C55 H55C 109.5 . .
H55A C55 H55B 109.5 . .
H55A C55 H55C 109.5 . .
H55B C55 H55C 109.5 . .
C29 C32 H32A 109.5 . .
C29 C32 H32B 109.5 . .
C29 C32 H32C 109.5 . .
H32A C32 H32B 109.5 . .
H32A C32 H32C 109.5 . .
H32B C32 H32C 109.5 . .
C29 C31 H31A 109.5 . .
C29 C31 H31B 109.5 . .
C29 C31 H31C 109.5 . .
H31A C31 H31B 109.5 . .
H31A C31 H31C 109.5 . .
H31B C31 H31C 109.5 . .
C53 C54 H54A 109.5 . .
C53 C54 H54B 109.5 . .
C53 C54 H54C 109.5 . .
H54A C54 H54B 109.5 . .
H54A C54 H54C 109.5 . .
H54B C54 H54C 109.5 . .

loop_
_geom_bond_atom_site_label_1
_geom_bond_atom_site_label_2
_geom_bond_distance
_geom_bond_site_symmetry_2
P3 C33 1.833(2) .
P3 C39 1.836(2) .
P3 C45 1.867(2) .
P4 C47 1.859(2) .
P4 C46 1.663(2) .
P2 C15 1.857(2) .
P2 C14 1.659(3) .
P1 C7 1.838(2) .
P1 C13 1.868(3) .
P1 C1 1.834(2) .
C19 H19 0.9500 .
C19 C18 1.386(3) .
C19 C20 1.398(3) .
C48 C49 1.402(3) .
C48 C53 1.556(3) .
C48 C47 1.423(3) .
C18 C25 1.532(3) .
C18 C17 1.391(3) .
C49 H49 0.9500 .
C49 C50 1.380(3) .
C15 C20 1.425(3) .
C15 C16 1.421(3) .
C52 C61 1.555(3) .
C52 C47 1.427(3) .
C52 C51 1.389(3) .
C53 C56 1.524(3) .
C53 C55 1.534(4) .
C53 C54 1.535(4) .
C61 C64 1.536(3) .
C61 C63 1.543(4) .
C61 C62 1.542(3) .
C25 C27 1.531(3) .
C25 C28 1.526(3) .
C25 C26 1.530(4) .
C17 H17 0.9500 .
C17 C16 1.396(3) .
C20 C29 1.554(3) .
C50 C57 1.535(3) .
C50 C51 1.395(3) .
C43 H43 0.9500 .
C43 C44 1.390(3) .
C43 C42 1.382(4) .
C44 H44 0.9500 .
C44 C39 1.389(3) .
C21 C16 1.558(3) .
C21 C24 1.545(3) .
C21 C23 1.535(3) .
C21 C22 1.535(4) .
C7 C12 1.390(4) .
C7 C8 1.391(3) .
C27 H27A 0.9800 .
C27 H27B 0.9800 .
C27 H27C 0.9800 .
C57 C60 1.530(3) .
C57 C58 1.538(4) .
C57 C59 1.535(3) .
C38 H38 0.9500 .
C38 C37 1.383(3) .
C38 C33 1.403(3) .
C12 H12 0.9500 .
C12 C11 1.391(3) .
C6 H6 0.9500 .
C6 C5 1.385(4) .
C6 C1 1.391(3) .
C46 C45 1.499(3) .
C46 H46 0.95(2) .
C36 H36 0.9500 .
C36 C37 1.376(3) .
C36 C35 1.386(3) .
C29 C30 1.523(4) .
C29 C32 1.532(4) .
C29 C31 1.528(3) .
C37 H37 0.9500 .
C33 C34 1.396(3) .
C41 H41 0.9500 .
C41 C42 1.384(3) .
C41 C40 1.390(3) .
C42 H42 0.9500 .
C13 H13A 0.9900 .
C13 H13B 0.9900 .
C13 C14 1.500(3) .
C39 C40 1.397(3) .
C40 H40 0.9500 .
C5 H5 0.9500 .
C5 C4 1.380(4) .
C51 H51 0.9500 .
C9 H9 0.9500 .
C9 C10 1.378(4) .
C9 C8 1.391(3) .
C28 H28A 0.9800 .
C28 H28B 0.9800 .
C28 H28C 0.9800 .
C60 H60A 0.9800 .
C60 H60B 0.9800 .
C60 H60C 0.9800 .
C34 H34 0.9500 .
C34 C35 1.383(3) .
C58 H58A 0.9800 .
C58 H58B 0.9800 .
C58 H58C 0.9800 .
C1 C2 1.393(3) .
C35 H35 0.9500 .
C24 H24A 0.9800 .
C24 H24B 0.9800 .
C24 H24C 0.9800 .
C23 H23A 0.9800 .
C23 H23B 0.9800 .
C23 H23C 0.9800 .
C11 H11 0.9500 .
C11 C10 1.379(4) .
C45 H45A 0.9900 .
C45 H45B 0.9900 .
C2 H2 0.9500 .
C2 C3 1.382(4) .
C10 H10 0.9500 .
C64 H64A 0.9800 .
C64 H64B 0.9800 .
C64 H64C 0.9800 .
C56 H56A 0.9800 .
C56 H56B 0.9800 .
C56 H56C 0.9800 .
C14 H14 0.94(2) .
C63 H63A 0.9800 .
C63 H63B 0.9800 .
C63 H63C 0.9800 .
C22 H22A 0.9800 .
C22 H22B 0.9800 .
C22 H22C 0.9800 .
C8 H8 0.9500 .
C62 H62A 0.9800 .
C62 H62B 0.9800 .
C62 H62C 0.9800 .
C26 H26A 0.9800 .
C26 H26B 0.9800 .
C26 H26C 0.9800 .
C59 H59A 0.9800 .
C59 H59B 0.9800 .
C59 H59C 0.9800 .
C4 H4 0.9500 .
C4 C3 1.365(4) .
C3 H3 0.9500 .
C30 H30A 0.9800 .
C30 H30B 0.9800 .
C30 H30C 0.9800 .
C55 H55A 0.9800 .
C55 H55B 0.9800 .
C55 H55C 0.9800 .
C32 H32A 0.9800 .
C32 H32B 0.9800 .
C32 H32C 0.9800 .
C31 H31A 0.9800 .
C31 H31B 0.9800 .
C31 H31C 0.9800 .
C54 H54A 0.9800 .
C54 H54B 0.9800 .
C54 H54C 0.9800 .

loop_
_geom_torsion_atom_site_label_1
_geom_torsion_atom_site_label_2
_geom_torsion_atom_site_label_3
_geom_torsion_atom_site_label_4
_geom_torsion
_geom_torsion_site_symmetry_1
_geom_torsion_site_symmetry_2
_geom_torsion_site_symmetry_3
_geom_torsion_site_symmetry_4
P3 C33 C34 C35 -175.39(19) . . . .
P3 C39 C40 C41 -174.49(18) . . . .
P4 C46 C45 P3 -111.20(18) . . . .
P2 C15 C20 C19 -175.62(16) . . . .
P2 C15 C20 C29 3.9(3) . . . .
P2 C15 C16 C17 174.92(16) . . . .
P2 C15 C16 C21 -5.2(3) . . . .
P1 C7 C12 C11 179.21(19) . . . .
P1 C7 C8 C9 -178.83(19) . . . .
P1 C13 C14 P2 104.79(19) . . . .
P1 C1 C2 C3 -174.3(2) . . . .
C19 C18 C25 C27 84.5(3) . . . .
C19 C18 C25 C28 -35.1(3) . . . .
C19 C18 C25 C26 -156.5(2) . . . .
C19 C18 C17 C16 1.4(3) . . . .
C19 C20 C29 C30 100.4(3) . . . .
C19 C20 C29 C32 -18.7(3) . . . .
C19 C20 C29 C31 -134.5(2) . . . .
C48 C49 C50 C57 177.1(2) . . . .
C48 C49 C50 C51 2.4(3) . . . .
C18 C19 C20 C15 -0.8(3) . . . .
C18 C19 C20 C29 179.7(2) . . . .
C18 C17 C16 C15 2.3(3) . . . .
C18 C17 C16 C21 -177.7(2) . . . .
C49 C48 C53 C56 -86.6(3) . . . .
C49 C48 C53 C55 151.0(2) . . . .
C49 C48 C53 C54 31.7(3) . . . .
C49 C48 C47 P4 169.41(16) . . . .
C49 C48 C47 C52 -8.4(3) . . . .
C49 C50 C57 C60 19.9(3) . . . .
C49 C50 C57 C58 139.4(2) . . . .
C49 C50 C57 C59 -100.6(3) . . . .
C49 C50 C51 C52 -4.0(3) . . . .
C15 P2 C14 C13 -175.6(2) . . . .
C15 C20 C29 C30 -79.1(3) . . . .
C15 C20 C29 C32 161.9(2) . . . .
C15 C20 C29 C31 46.0(3) . . . .
C53 C48 C49 C50 -177.3(2) . . . .
C53 C48 C47 P4 -9.5(3) . . . .
C53 C48 C47 C52 172.7(2) . . . .
C61 C52 C47 P4 10.0(3) . . . .
C61 C52 C47 C48 -172.2(2) . . . .
C61 C52 C51 C50 178.6(2) . . . .
C47 P4 C46 C45 174.5(2) . . . .
C47 C48 C49 C50 3.7(3) . . . .
C47 C48 C53 C56 92.3(3) . . . .
C47 C48 C53 C55 -30.1(3) . . . .
C47 C48 C53 C54 -149.4(3) . . . .
C47 C52 C61 C64 51.6(3) . . . .
C47 C52 C61 C63 169.9(2) . . . .
C47 C52 C61 C62 -71.5(3) . . . .
C47 C52 C51 C50 -0.7(3) . . . .
C25 C18 C17 C16 175.5(2) . . . .
C17 C18 C25 C27 -89.4(3) . . . .
C17 C18 C25 C28 151.1(2) . . . .
C17 C18 C25 C26 29.6(3) . . . .
C20 C19 C18 C25 -176.4(2) . . . .
C20 C19 C18 C17 -2.2(3) . . . .
C20 C15 C16 C17 -5.2(3) . . . .
C20 C15 C16 C21 174.7(2) . . . .
C43 C44 C39 P3 174.17(18) . . . .
C43 C44 C39 C40 -2.3(3) . . . .
C44 C43 C42 C41 0.0(4) . . . .
C44 C39 C40 C41 1.8(3) . . . .
C16 C15 C20 C19 4.5(3) . . . .
C16 C15 C20 C29 -176.0(2) . . . .
C7 P1 C13 C14 68.8(2) . . . .
C7 P1 C1 C6 176.8(2) . . . .
C7 P1 C1 C2 -8.7(3) . . . .
C7 C12 C11 C10 0.3(4) . . . .
C57 C50 C51 C52 -178.8(2) . . . .
C38 C33 C34 C35 -0.4(4) . . . .
C12 C7 C8 C9 1.3(4) . . . .
C12 C11 C10 C9 -0.1(4) . . . .
C6 C5 C4 C3 0.8(4) . . . .
C6 C1 C2 C3 0.2(4) . . . .
C46 P4 C47 C48 -79.6(2) . . . .
C46 P4 C47 C52 98.15(19) . . . .
C37 C38 C33 P3 175.70(19) . . . .
C37 C38 C33 C34 1.0(4) . . . .
C37 C36 C35 C34 0.6(4) . . . .
C33 P3 C39 C44 -114.23(19) . . . .
C33 P3 C39 C40 62.0(2) . . . .
C33 P3 C45 C46 -175.54(16) . . . .
C33 C38 C37 C36 -0.8(4) . . . .
C33 C34 C35 C36 -0.4(4) . . . .
C42 C43 C44 C39 1.5(4) . . . .
C42 C41 C40 C39 -0.4(4) . . . .
C13 P1 C7 C12 35.4(2) . . . .
C13 P1 C7 C8 -144.42(19) . . . .
C13 P1 C1 C6 72.5(2) . . . .
C13 P1 C1 C2 -113.0(2) . . . .
C39 P3 C33 C38 13.7(2) . . . .
C39 P3 C33 C34 -171.59(19) . . . .
C39 P3 C45 C46 -71.66(18) . . . .
C40 C41 C42 C43 -0.5(4) . . . .
C5 C6 C1 P1 175.5(2) . . . .
C5 C6 C1 C2 0.5(4) . . . .
C5 C4 C3 C2 0.0(4) . . . .
C51 C52 C61 C64 -127.6(2) . . . .
C51 C52 C61 C63 -9.3(3) . . . .
C51 C52 C61 C62 109.3(2) . . . .
C51 C52 C47 P4 -170.80(16) . . . .
C51 C52 C47 C48 7.0(3) . . . .
C51 C50 C57 C60 -165.6(2) . . . .
C51 C50 C57 C58 -46.0(3) . . . .
C51 C50 C57 C59 73.9(3) . . . .
C1 P1 C7 C12 -67.6(2) . . . .
C1 P1 C7 C8 112.61(19) . . . .
C1 P1 C13 C14 173.95(18) . . . .
C1 C6 C5 C4 -1.0(4) . . . .
C1 C2 C3 C4 -0.5(5) . . . .
C35 C36 C37 C38 0.0(4) . . . .
C24 C21 C16 C15 79.0(3) . . . .
C24 C21 C16 C17 -101.1(2) . . . .
C23 C21 C16 C15 -43.4(3) . . . .
C23 C21 C16 C17 136.5(2) . . . .
C45 P3 C33 C38 118.1(2) . . . .
C45 P3 C33 C34 -67.2(2) . . . .
C45 P3 C39 C44 142.95(18) . . . .
C45 P3 C39 C40 -40.8(2) . . . .
C10 C9 C8 C7 -1.1(4) . . . .
C14 P2 C15 C20 90.8(2) . . . .
C14 P2 C15 C16 -89.4(2) . . . .
C22 C21 C16 C15 -162.4(2) . . . .
C22 C21 C16 C17 17.5(3) . . . .
C8 C7 C12 C11 -1.0(4) . . . .
C8 C9 C10 C11 0.4(4) . . . .
